data_1527093
loop_
_publ_author_name
'Asmussen, R.W.'
'Soling, H.'
'Larsen, T.K.'

_publ_section_title
;
 The crystal structure of Rb Ni Cl3 and Rb Ni Br3
;
_journal_name_full 'Acta Chemica Scandinavica (1-27,1973-42,1988)'
_journal_page_first 2055
_journal_page_last 2060
_journal_volume 23
_journal_year 1969
_chemical_formula_sum 'Br3 Ni Rb'
_chemical_name_systematic 'Rb Ni Br3'
_space_group_IT_number 194
_symmetry_space_group_name_Hall '-P 6c 2c'
_symmetry_space_group_name_H-M 'P 63/m m c'
_cell_angle_alpha 90
_cell_angle_beta 90
_cell_angle_gamma 120
_cell_formula_units_Z 2
_cell_length_a 7.268
_cell_length_b 7.268
_cell_length_c 6.208
_cell_volume 283.996
_citation_journal_id_ASTM ACSAA4
_cod_data_source_file Asmussen_ACSAA4_1969_1178.cif
_cod_data_source_block Br3Ni1Rb1
_cod_original_formula_sum 'Br3 Ni1 Rb1'
_cod_database_code 1527093

loop_
_symmetry_equiv_pos_as_xyz
x,y,z
x-y,x,z+1/2
-y,x-y,z
-x,-y,z+1/2
-x+y,-x,z
y,-x+y,z+1/2
-y,-x,-z+1/2
x-y,-y,-z
x,x-y,-z+1/2
y,x,-z
-x+y,y,-z+1/2
-x,-x+y,-z
-x,-y,-z
-x+y,-x,-z-1/2
y,-x+y,-z
x,y,-z-1/2
x-y,x,-z
-y,x-y,-z-1/2
y,x,z-1/2
-x+y,y,z
-x,-x+y,z-1/2
-y,-x,z
x-y,-y,z-1/2
x,x-y,z

loop_
_atom_site_label
_atom_site_type_symbol
_atom_site_fract_x
_atom_site_fract_y
_atom_site_fract_z
_atom_site_occupancy
_atom_site_U_iso_or_equiv
Ni1 Ni+2 0 0 0 1 0.0
Rb1 Rb+1 0.3333 0.6667 0.75 1 0.0
Br1 Br-1 0.157 -0.157 0.25 1 0.0
